data_2311900
loop_
_publ_author_name
'Jandl, C.'
'Stegbauer, S.'
'P\"othig, A'

_publ_section_title
;
 A halide-free pyridinium-substituted \h<sup>3</sup>-cycloheptatrienide-Pd
 complex.
;
_journal_coeditor_code EG3226
_journal_issue 'Pt 9'
_journal_name_full 'Acta crystallographica. Section C, Structural chemistry'
_journal_page_first 754
_journal_page_last 759
_journal_paper_doi 10.1107/S2053229617012244
_journal_volume 73
_journal_year 2017
_chemical_formula_iupac '[Pd2 Br2 (C14 H16 N2)2] (B F4)2, 2C2 H3 N'
_chemical_formula_moiety 'C28 H32 Br2 N4 Pd2 2+, 2(B F4 -), 2(C2 H3 N)'
_chemical_formula_sum 'C32 H38 B2 Br2 F8 N6 Pd2'
_chemical_formula_weight 1052.90
_chemical_name_systematic
'Di-\m-bromido-bis({\h^3^-[4-(dimethylamino)pyridinium-1-yl]cycloheptatrienido}palladium(II)) bis(tetrafluoroborate) acetonitrile disolvate'
_space_group_IT_number 2
_space_group_name_Hall '-P 1'
_space_group_name_H-M_alt 'P -1'
_symmetry_cell_setting triclinic
_symmetry_space_group_name_Hall '-P 1'
_symmetry_space_group_name_H-M 'P -1'
_atom_sites_solution_hydrogens geom
_cell_angle_alpha 116.3393(12)
_cell_angle_beta 99.6342(14)
_cell_angle_gamma 98.3722(13)
_cell_formula_units_Z 1
_cell_length_a 7.8161(2)
_cell_length_b 11.3126(3)
_cell_length_c 12.2248(3)
_cell_measurement_reflns_used 9926
_cell_measurement_temperature 123
_cell_measurement_theta_max 28.3839
_cell_measurement_theta_min 2.7291
_cell_volume 925.00(4)
_computing_cell_refinement
;
SAINT (Bruker, 2012)
;
_computing_data_collection
;
APEX2 (Bruker, 2013)
;
_computing_data_reduction
;
SAINT (Bruker, 2012)
;
_computing_molecular_graphics
;
PLATON (Spek, 2009) and Mercury (Macrae <i>et al.</i>,  2006)
;
_computing_publication_material
;
PLATON (Spek, 2009), enCIFer (Allen <i>et al.</i>,  2004) and
publCIF
(Westrip, 2010)
;
_computing_structure_refinement
;
SHELXL2014 (Sheldrick, 2015) and
shelXle (H\"ubschle <i>et al.</i>,  2011)
;
_computing_structure_solution
;
SHELXS97 (Sheldrick, 2008)
;
_diffrn_ambient_temperature 123
_diffrn_detector_area_resol_mean 16
_diffrn_measured_fraction_theta_full 1.000
_diffrn_measured_fraction_theta_max 1.000
_diffrn_measurement_device ' \k-geometry diffractometer '
_diffrn_measurement_device_type 'Bruker APEXII CCD'
_diffrn_measurement_method ' phi- and omega-rotation '
_diffrn_radiation_monochromator 'MONTEL optic'
_diffrn_radiation_source 'rotating anode FR591'
_diffrn_radiation_type MoK\a
_diffrn_radiation_wavelength 0.71073
_diffrn_reflns_av_R_equivalents 0.0378
_diffrn_reflns_limit_h_max 10
_diffrn_reflns_limit_h_min -10
_diffrn_reflns_limit_k_max 14
_diffrn_reflns_limit_k_min -14
_diffrn_reflns_limit_l_max 16
_diffrn_reflns_limit_l_min -16
_diffrn_reflns_number 28005
_diffrn_reflns_reduction_process
;
;
_diffrn_reflns_theta_full 25.24
_diffrn_reflns_theta_max 27.87
_diffrn_reflns_theta_min 1.93
_exptl_absorpt_coefficient_mu 3.206
_exptl_absorpt_correction_T_max 0.7457
_exptl_absorpt_correction_T_min 0.6153
_exptl_absorpt_correction_type multi-scan
_exptl_absorpt_process_details
;
(SADABS; Bruker, 2012)
;
_exptl_crystal_colour 'intense red'
_exptl_crystal_density_diffrn 1.890
_exptl_crystal_density_method 'Not Measured'
_exptl_crystal_description fragment
_exptl_crystal_F_000 516
_exptl_crystal_size_max 0.227
_exptl_crystal_size_mid 0.146
_exptl_crystal_size_min 0.137
_refine_diff_density_max 0.852
_refine_diff_density_min -0.814
_refine_ls_extinction_method none
_refine_ls_goodness_of_fit_ref 1.052
_refine_ls_hydrogen_treatment constr
_refine_ls_matrix_type full
_refine_ls_number_parameters 284
_refine_ls_number_reflns 4416
_refine_ls_number_restraints 186
_refine_ls_restrained_S_all 1.180
_refine_ls_R_factor_all 0.0262
_refine_ls_R_factor_gt 0.0235
_refine_ls_shift/su_max 0.008
_refine_ls_shift/su_mean 0.000
_refine_ls_structure_factor_coef Fsqd
_refine_ls_weighting_details 'W=1/[\S^2^(FO^2^)+(0.0292P)^2^+1.1587P] WHERE P=(FO^2^+2FC^2^)/3'
_refine_ls_weighting_scheme calc
_refine_ls_wR_factor_gt 0.0601
_refine_ls_wR_factor_ref 0.0616
_reflns_number_gt 4080
_reflns_number_total 4416
_reflns_threshold_expression I>2\s(I)
_cod_data_source_file eg3226sup1.cif
_cod_data_source_block compound_2
_cod_database_code 2311900

loop_
_space_group_symop_id
_space_group_symop_operation_xyz
1 x,y,z
2 -x,-y,-z

loop_
_atom_site_aniso_label
_atom_site_aniso_U_11
_atom_site_aniso_U_22
_atom_site_aniso_U_33
_atom_site_aniso_U_12
_atom_site_aniso_U_13
_atom_site_aniso_U_23
Pd1 0.01250(10) 0.02420(10) 0.01520(10) 0.00280(10) 0.00050(10) 0.00670(10)
Br1 0.01530(10) 0.02900(10) 0.01850(10) 0.00420(10) 0.00340(10) 0.00960(10)
N1 0.0158(9) 0.0201(9) 0.0217(9) 0.0028(7) -0.0011(7) 0.0067(8)
F1 0.101(3) 0.048(2) 0.112(4) -0.008(2) -0.073(3) 0.037(2)
F2 0.0536(19) 0.0648(19) 0.0443(17) -0.0129(16) 0.0150(14) 0.0150(15)
N2 0.0191(10) 0.0344(11) 0.0366(12) 0.0047(8) 0.0024(9) 0.0211(10)
F3 0.0416(18) 0.055(2) 0.042(2) 0.0040(17) -0.0097(14) 0.0299(18)
F4 0.047(2) 0.088(3) 0.096(3) 0.0091(19) 0.045(2) 0.011(2)
C1 0.0184(11) 0.0336(13) 0.0215(11) 0.0015(9) -0.0058(9) 0.0119(10)
C2 0.0218(11) 0.0472(15) 0.0151(11) 0.0023(11) -0.0016(9) 0.0104(11)
C3 0.0209(12) 0.0480(16) 0.0169(11) 0.0090(11) 0.0000(9) 0.0019(11)
C4 0.0247(12) 0.0332(13) 0.0215(12) 0.0122(10) -0.0036(10) -0.0018(10)
C5 0.0220(11) 0.0246(11) 0.0235(12) 0.0050(9) -0.0040(9) 0.0036(10)
C6 0.0143(10) 0.0252(11) 0.0202(11) 0.0046(8) -0.0011(8) 0.0069(9)
C7 0.0139(10) 0.0238(11) 0.0243(11) 0.0051(8) -0.0009(8) 0.0073(9)
C8 0.0181(10) 0.0219(10) 0.0227(11) 0.0021(9) -0.0034(9) 0.0075(9)
C9 0.0195(11) 0.0260(11) 0.0245(12) 0.0031(9) -0.0018(9) 0.0120(10)
C10 0.0197(11) 0.0235(11) 0.0321(13) 0.0059(9) 0.0010(9) 0.0162(10)
C11 0.0179(10) 0.0250(11) 0.0311(13) 0.0003(9) -0.0042(9) 0.0128(10)
C12 0.0196(11) 0.0246(11) 0.0245(12) 0.0015(9) -0.0043(9) 0.0074(10)
C13 0.0284(13) 0.0442(15) 0.0351(14) 0.0121(12) 0.0098(11) 0.0237(13)
C14 0.0193(12) 0.0463(16) 0.0526(18) 0.0028(11) 0.0038(12) 0.0290(15)
F1A 0.081(3) 0.065(3) 0.091(3) 0.010(2) 0.052(3) 0.019(2)
F2A 0.025(2) 0.039(2) 0.029(2) 0.0054(16) -0.0040(15) 0.0178(17)
F3A 0.034(2) 0.071(4) 0.049(3) 0.007(2) 0.002(2) 0.041(3)
F4A 0.052(3) 0.052(3) 0.077(3) -0.009(2) -0.019(3) 0.036(2)
B1 0.034(2) 0.047(2) 0.050(2) 0.0019(18) -0.0023(18) 0.0300(18)
B1A 0.037(2) 0.047(3) 0.050(2) 0.004(2) 0.002(2) 0.031(2)
N3 0.0374(14) 0.0365(13) 0.0536(17) 0.0121(11) 0.0134(12) 0.0154(12)
C15 0.0186(11) 0.0340(13) 0.0256(12) 0.0051(10) 0.0038(9) 0.0067(10)
C16 0.0359(15) 0.0359(15) 0.0432(17) 0.0037(12) 0.0028(13) 0.0184(13)

loop_
_atom_site_type_symbol
_atom_site_label
_atom_site_fract_x
_atom_site_fract_y
_atom_site_fract_z
_atom_site_U_iso_or_equiv
_atom_site_thermal_displace_type
_atom_site_calc_flag
_atom_site_refinement_flags
_atom_site_occupancy
_atom_site_disorder_assembly
_atom_site_disorder_group
Pd Pd1 0.30067(2) 0.42089(2) 0.36673(2) 0.01910(10) Uani d . 1.000 . .
Br Br1 0.36109(3) 0.49481(2) 0.60127(2) 0.02190(10) Uani d . 1.000 . .
N N1 -0.1818(3) 0.19750(19) 0.34633(19) 0.0215(5) Uani d . 1.000 . .
F F1 0.0333(8) 0.3623(4) 0.7921(6) 0.1043(18) Uani d DUP 0.598(4) A 1
F F2 0.0730(5) 0.1444(4) 0.7054(3) 0.0616(11) Uani d DUP 0.598(4) A 1
N N2 -0.5447(3) 0.1651(2) 0.5480(2) 0.0293(6) Uani d . 1.000 . .
F F3 0.2297(5) 0.3099(4) 0.9049(4) 0.0473(11) Uani d DUP 0.598(4) A 1
F F4 -0.0695(6) 0.2183(5) 0.8542(5) 0.0874(16) Uani d DUP 0.598(4) A 1
C C1 0.0932(3) 0.3768(3) 0.2137(2) 0.0271(7) Uani d . 1.000 . .
C C2 0.2216(3) 0.3115(3) 0.1596(2) 0.0314(7) Uani d . 1.000 . .
C C3 0.2317(3) 0.1732(3) 0.1243(2) 0.0346(8) Uani d . 1.000 . .
C C4 0.1253(3) 0.0773(3) 0.1368(2) 0.0331(7) Uani d . 1.000 . .
C C5 -0.0102(3) 0.0908(3) 0.2036(2) 0.0279(7) Uani d . 1.000 . .
C C6 -0.0516(3) 0.2081(2) 0.2770(2) 0.0223(6) Uani d . 1.000 . .
C C7 0.0114(3) 0.3442(2) 0.2959(2) 0.0231(6) Uani d . 1.000 . .
C C8 -0.1313(3) 0.2607(2) 0.4752(2) 0.0237(6) Uani d . 1.000 . .
C C9 -0.2469(3) 0.2515(2) 0.5435(2) 0.0247(7) Uani d . 1.000 . .
C C10 -0.4280(3) 0.1748(2) 0.4822(2) 0.0247(7) Uani d . 1.000 . .
C C11 -0.4756(3) 0.1086(2) 0.3475(2) 0.0270(7) Uani d . 1.000 . .
C C12 -0.3535(3) 0.1220(2) 0.2845(2) 0.0265(7) Uani d . 1.000 . .
C C13 -0.4925(4) 0.2370(3) 0.6865(3) 0.0335(8) Uani d . 1.000 . .
C C14 -0.7336(3) 0.0959(3) 0.4839(3) 0.0387(9) Uani d . 1.000 . .
F F1A 0.0162(9) 0.3804(6) 0.9288(6) 0.0832(17) Uani d DUP 0.402(4) A 2
F F2A 0.1006(6) 0.3335(5) 0.7472(4) 0.0322(12) Uani d DUP 0.402(4) A 2
F F3A 0.2110(7) 0.2531(7) 0.8787(7) 0.0484(18) Uani d DUP 0.402(4) A 2
F F4A -0.0811(7) 0.1740(5) 0.7718(7) 0.0658(17) Uani d DUP 0.402(4) A 2
B B1 0.0688(6) 0.2585(7) 0.8148(5) 0.0438(12) Uani d DUP 0.598(4) A 1
B B1A 0.0624(8) 0.2830(7) 0.8285(7) 0.0437(14) Uani d DUP 0.402(4) A 2
N N3 0.6250(4) 0.1381(3) -0.0006(3) 0.0444(9) Uani d . 1.000 . .
C C15 0.6394(3) 0.2440(3) 0.0099(2) 0.0295(7) Uani d . 1.000 . .
C C16 0.6568(4) 0.3804(3) 0.0246(3) 0.0402(9) Uani d . 1.000 . .
H H1 0.06570 0.45300 0.19900 0.0320 Uiso c RU 1.000 . .
H H2 0.28820 0.35510 0.11850 0.0380 Uiso c RU 1.000 . .
H H3 0.32650 0.14620 0.08730 0.0410 Uiso c RU 1.000 . .
H H4 0.14300 -0.01180 0.09520 0.0400 Uiso c RU 1.000 . .
H H5 -0.07820 0.00940 0.19580 0.0340 Uiso c RU 1.000 . .
H H7 -0.05690 0.41000 0.34200 0.0280 Uiso c RU 1.000 . .
H H8 -0.01130 0.31290 0.51820 0.0280 Uiso c RU 1.000 . .
H H9 -0.20700 0.29660 0.63320 0.0300 Uiso c RU 1.000 . .
H H11 -0.59400 0.05470 0.30150 0.0320 Uiso c RU 1.000 . .
H H12 -0.38850 0.07750 0.19470 0.0320 Uiso c RU 1.000 . .
H H13A -0.59080 0.21050 0.71780 0.0500 Uiso c RU 1.000 . .
H H13B -0.46600 0.33550 0.71720 0.0500 Uiso c RU 1.000 . .
H H13C -0.38580 0.21310 0.71720 0.0500 Uiso c RU 1.000 . .
H H14A -0.78490 0.14270 0.44060 0.0580 Uiso c RU 1.000 . .
H H14B -0.79860 0.09720 0.54620 0.0580 Uiso c RU 1.000 . .
H H14C -0.74370 0.00130 0.42180 0.0580 Uiso c RU 1.000 . .
H H16A 0.75500 0.40160 -0.00930 0.0600 Uiso c RU 1.000 . .
H H16B 0.68230 0.44650 0.11440 0.0600 Uiso c RU 1.000 . .
H H16C 0.54480 0.38490 -0.02160 0.0600 Uiso c RU 1.000 . .

loop_
_atom_type_symbol
_atom_type_description
_atom_type_scat_dispersion_real
_atom_type_scat_dispersion_imag
_atom_type_scat_source
C C 0.0033 0.0016 ' International Tables Vol C Tables 4.2.6.8 and 6.1.1.4'
H H 0.0000 0.0000 ' International Tables Vol C Tables 4.2.6.8 and 6.1.1.4'
B B 0.0013 0.0007 ' International Tables Vol C Tables 4.2.6.8 and 6.1.1.4'
Br Br -0.2901 2.4595 ' International Tables Vol C Tables 4.2.6.8 and 6.1.1.4'
F F 0.0171 0.0103 ' International Tables Vol C Tables 4.2.6.8 and 6.1.1.4'
N N 0.0061 0.0033 ' International Tables Vol C Tables 4.2.6.8 and 6.1.1.4'
Pd Pd -0.9988 1.0072 ' International Tables Vol C Tables 4.2.6.8 and 6.1.1.4'

loop_
_geom_angle_atom_site_label_1
_geom_angle_atom_site_label_2
_geom_angle_atom_site_label_3
_geom_angle_site_symmetry_1
_geom_angle_site_symmetry_3
_geom_angle
_geom_angle_publ_flag
Br1 Pd1 C1 . . 140.47(7) no
Br1 Pd1 C2 . . 166.85(9) no
Br1 Pd1 C7 . . 104.30(6) no
Br1 Pd1 Br1 . 2_666 88.930(9) yes
C1 Pd1 C2 . . 38.57(9) no
C1 Pd1 C7 . . 39.12(10) no
Br1 Pd1 C1 2_666 . 127.67(8) no
C2 Pd1 C7 . . 69.33(9) no
Br1 Pd1 C2 2_666 . 98.10(7) no
Br1 Pd1 C7 2_666 . 166.63(6) no
Pd1 Br1 Pd1 . 2_666 91.070(9) yes
C6 N1 C8 . . 119.9(2) no
C6 N1 C12 . . 121.02(19) no
C8 N1 C12 . . 119.1(2) no
C10 N2 C13 . . 121.1(2) no
C10 N2 C14 . . 120.6(2) no
C13 N2 C14 . . 117.9(2) no
Pd1 C1 C2 . . 75.20(14) no
Pd1 C1 C7 . . 74.21(14) no
C2 C1 C7 . . 122.0(3) yes
Pd1 C2 C1 . . 66.23(12) no
Pd1 C2 C3 . . 105.53(17) no
C1 C2 C3 . . 127.4(3) no
C2 C3 C4 . . 128.9(2) no
C3 C4 C5 . . 129.1(3) no
C4 C5 C6 . . 126.5(3) no
N1 C6 C5 . . 116.2(2) no
N1 C6 C7 . . 113.9(2) no
C5 C6 C7 . . 129.9(2) no
Pd1 C7 C1 . . 66.67(13) no
Pd1 C7 C6 . . 113.26(16) no
C1 C7 C6 . . 125.2(2) no
N1 C8 C9 . . 122.0(2) no
C8 C9 C10 . . 120.6(2) no
N2 C10 C9 . . 121.5(2) no
N2 C10 C11 . . 122.5(2) no
C9 C10 C11 . . 116.0(2) no
C10 C11 C12 . . 120.6(2) no
N1 C12 C11 . . 121.8(2) no
Pd1 C1 H1 . . 119.00 no
C2 C1 H1 . . 119.00 no
C7 C1 H1 . . 119.00 no
Pd1 C2 H2 . . 115.00 no
C1 C2 H2 . . 115.00 no
C3 C2 H2 . . 115.00 no
C2 C3 H3 . . 115.00 no
C4 C3 H3 . . 116.00 no
C3 C4 H4 . . 115.00 no
C5 C4 H4 . . 115.00 no
C4 C5 H5 . . 117.00 no
C6 C5 H5 . . 117.00 no
Pd1 C7 H7 . . 114.00 no
C1 C7 H7 . . 114.00 no
C6 C7 H7 . . 114.00 no
N1 C8 H8 . . 119.00 no
C9 C8 H8 . . 119.00 no
C8 C9 H9 . . 120.00 no
C10 C9 H9 . . 120.00 no
C10 C11 H11 . . 120.00 no
C12 C11 H11 . . 120.00 no
N1 C12 H12 . . 119.00 no
C11 C12 H12 . . 119.00 no
N2 C13 H13A . . 109.00 no
N2 C13 H13B . . 109.00 no
N2 C13 H13C . . 109.00 no
H13A C13 H13B . . 109.00 no
H13A C13 H13C . . 109.00 no
H13B C13 H13C . . 110.00 no
N2 C14 H14A . . 109.00 no
N2 C14 H14B . . 109.00 no
N2 C14 H14C . . 109.00 no
H14A C14 H14B . . 110.00 no
H14A C14 H14C . . 109.00 no
H14B C14 H14C . . 109.00 no
F1 B1 F2 . . 112.5(5) no
F1 B1 F3 . . 107.1(6) no
F1 B1 F4 . . 106.7(5) no
F2 B1 F3 . . 111.3(5) no
F2 B1 F4 . . 106.4(6) no
F3 B1 F4 . . 112.9(5) no
F1A B1A F2A . . 110.0(7) no
F1A B1A F3A . . 107.1(6) no
F1A B1A F4A . . 105.2(6) no
F2A B1A F3A . . 110.7(6) no
F2A B1A F4A . . 112.4(6) no
F3A B1A F4A . . 111.2(7) no
N3 C15 C16 . . 179.3(3) no
C15 C16 H16A . . 109.00 no
C15 C16 H16B . . 110.00 no
C15 C16 H16C . . 109.00 no
H16A C16 H16B . . 109.00 no
H16A C16 H16C . . 109.00 no
H16B C16 H16C . . 109.00 no

loop_
_geom_bond_atom_site_label_1
_geom_bond_atom_site_label_2
_geom_bond_site_symmetry_2
_geom_bond_distance
_geom_bond_publ_flag
Pd1 Br1 . 2.5392(3) yes
Pd1 C1 . 2.074(2) yes
Pd1 C2 . 2.190(2) yes
Pd1 C7 . 2.173(2) yes
Pd1 Br1 2_666 2.5769(3) yes
N1 C6 . 1.453(3) no
N1 C8 . 1.364(3) no
N1 C12 . 1.362(3) no
F1 B1 . 1.375(10) no
N2 C13 . 1.465(4) no
N2 C14 . 1.462(4) no
F2 B1 . 1.397(7) no
N2 C10 . 1.336(3) no
F3 B1 . 1.374(7) no
F4 B1 . 1.354(8) no
C1 C7 . 1.425(4) yes
C1 C2 . 1.412(4) yes
C2 C3 . 1.445(5) no
C3 C4 . 1.349(5) no
C4 C5 . 1.428(3) no
C5 C6 . 1.355(4) no
C6 C7 . 1.446(4) no
C8 C9 . 1.352(3) no
C9 C10 . 1.424(3) no
C10 C11 . 1.425(3) no
C11 C12 . 1.354(3) no
C1 H1 . 1.0000 no
F1A B1A . 1.383(10) no
C2 H2 . 1.0000 no
F2A B1A . 1.399(10) no
C3 H3 . 0.9500 no
F3A B1A . 1.378(10) no
C4 H4 . 0.9500 no
F4A B1A . 1.356(10) no
C5 H5 . 0.9500 no
C7 H7 . 1.0000 no
C8 H8 . 0.9500 no
C9 H9 . 0.9500 no
C11 H11 . 0.9500 no
C12 H12 . 0.9500 no
C13 H13B . 0.9800 no
C13 H13C . 0.9800 no
C13 H13A . 0.9800 no
C14 H14B . 0.9800 no
C14 H14C . 0.9800 no
C14 H14A . 0.9800 no
N3 C15 . 1.133(5) no
C15 C16 . 1.455(5) no
C16 H16A . 0.9800 no
C16 H16B . 0.9800 no
C16 H16C . 0.9800 no

loop_
_geom_torsion_atom_site_label_1
_geom_torsion_atom_site_label_2
_geom_torsion_atom_site_label_3
_geom_torsion_atom_site_label_4
_geom_torsion_site_symmetry_1
_geom_torsion_site_symmetry_3
_geom_torsion_site_symmetry_4
_geom_torsion
_geom_torsion_publ_flag
C1 Pd1 Br1 Pd1 . . 2_666 -159.65(15) no
C7 Pd1 Br1 Pd1 . . 2_666 -178.04(7) no
Br1 Pd1 Br1 Pd1 2_666 . 2_666 0.00(3) no
Br1 Pd1 C1 C2 . . . -159.12(15) no
Br1 Pd1 C1 C7 . . . -29.0(2) no
C2 Pd1 C1 C7 . . . 130.2(3) no
C7 Pd1 C1 C2 . . . -130.2(3) no
Br1 Pd1 C1 C2 2_666 . . 46.9(2) no
Br1 Pd1 C1 C7 2_666 . . 177.08(11) no
C1 Pd1 C2 C3 . . . -124.4(3) no
C7 Pd1 C2 C1 . . . 31.03(19) no
C7 Pd1 C2 C3 . . . -93.41(18) no
Br1 Pd1 C2 C1 2_666 . . -144.26(18) no
Br1 Pd1 C2 C3 2_666 . . 91.30(16) no
Br1 Pd1 C7 C1 . . . 161.45(15) no
Br1 Pd1 C7 C6 . . . -78.71(15) no
C1 Pd1 C7 C6 . . . 119.9(2) no
C2 Pd1 C7 C1 . . . -30.62(18) no
C2 Pd1 C7 C6 . . . 89.23(18) no
Br1 Pd1 Br1 Pd1 . 2_666 2_666 0.00(3) no
C1 Pd1 Br1 Pd1 . 2_666 2_666 163.76(11) no
C2 Pd1 Br1 Pd1 . 2_666 2_666 -168.85(9) no
C12 N1 C6 C7 . . . 115.3(3) no
C6 N1 C12 C11 . . . 178.6(2) no
C8 N1 C12 C11 . . . 0.4(4) no
C12 N1 C8 C9 . . . -0.5(4) no
C8 N1 C6 C7 . . . -66.5(3) no
C6 N1 C8 C9 . . . -178.7(2) no
C8 N1 C6 C5 . . . 114.7(3) yes
C12 N1 C6 C5 . . . -63.5(3) no
C14 N2 C10 C11 . . . -6.1(4) no
C13 N2 C10 C9 . . . 2.1(4) no
C14 N2 C10 C9 . . . 174.6(3) no
C13 N2 C10 C11 . . . -178.6(3) no
C7 C1 C2 C3 . . . 31.7(4) no
Pd1 C1 C7 C6 . . . -102.8(2) no
Pd1 C1 C2 C3 . . . 91.8(2) no
C2 C1 C7 C6 . . . -42.2(4) no
C2 C1 C7 Pd1 . . . 60.7(2) no
C7 C1 C2 Pd1 . . . -60.2(2) no
Pd1 C2 C3 C4 . . . 70.3(3) no
C1 C2 C3 C4 . . . -1.4(4) no
C2 C3 C4 C5 . . . -9.7(4) no
C3 C4 C5 C6 . . . -5.0(4) no
C4 C5 C6 C7 . . . 7.9(4) no
C4 C5 C6 N1 . . . -173.5(2) no
C5 C6 C7 C1 . . . 18.8(4) no
N1 C6 C7 Pd1 . . . 123.18(18) no
N1 C6 C7 C1 . . . -159.8(2) no
C5 C6 C7 Pd1 . . . -58.2(3) no
N1 C8 C9 C10 . . . -0.2(4) no
C8 C9 C10 N2 . . . -179.6(2) no
C8 C9 C10 C11 . . . 1.1(4) no
N2 C10 C11 C12 . . . 179.5(3) no
C9 C10 C11 C12 . . . -1.2(4) no
C10 C11 C12 N1 . . . 0.5(4) no
